data_7703826
loop_
_publ_author_name
'Li, Hai-Zhen'
'Du, Dong-Ying'
'Sun, Yayong'
'Wang, Fei'
'Zhang, Jian'

_publ_section_title
;
 Adjustment of the performance and stability of isostructural zeolitic
 tetrazolate-imidazolate frameworks.
;
_journal_issue 15
_journal_name_full 'Dalton transactions (Cambridge, England : 2003)'
_journal_page_first 4690
_journal_page_last 4693
_journal_paper_doi 10.1039/d0dt00791a
_journal_volume 49
_journal_year 2020
_chemical_absolute_configuration ad
_chemical_formula_moiety 'C7 H4 N6 Zn'
_chemical_formula_sum 'C7 H4 N6 Zn'
_chemical_formula_weight 237.53
_space_group_crystal_system cubic
_space_group_IT_number 217
_space_group_name_Hall 'I -4 2 3'
_space_group_name_H-M_alt 'I -4 3 m'
_atom_sites_solution_hydrogens geom
_atom_sites_solution_primary direct
_audit_creation_date 2019-10-27
_audit_creation_method
;
Olex2 1.2
(compiled 2018.05.29 svn.r3508 for OlexSys, GUI svn.r5506)
;
_audit_update_record
;
2020-02-28 deposited with the CCDC.	2020-03-20 downloaded from the CCDC.
;
_cell_angle_alpha 90
_cell_angle_beta 90
_cell_angle_gamma 90
_cell_formula_units_Z 12
_cell_length_a 17.0156(7)
_cell_length_b 17.0156(7)
_cell_length_c 17.0156(7)
_cell_measurement_reflns_used 1047
_cell_measurement_temperature 99.98(15)
_cell_measurement_theta_max 74.0620
_cell_measurement_theta_min 3.6500
_cell_volume 4926.5(4)
_computing_cell_refinement 'CrysAlisPro 1.171.39.46e (Rigaku OD, 2018)'
_computing_data_collection 'CrysAlisPro 1.171.39.46e (Rigaku OD, 2018)'
_computing_data_reduction 'CrysAlisPro 1.171.39.46e (Rigaku OD, 2018)'
_computing_molecular_graphics 'Olex2 (Dolomanov et al., 2009)'
_computing_publication_material 'Olex2 (Dolomanov et al., 2009)'
_computing_structure_refinement 'ShelXL (Sheldrick, 2015)'
_computing_structure_solution 'ShelXS (Sheldrick, 2008)'
_diffrn_ambient_environment N~2~
_diffrn_ambient_temperature 99.98(15)
_diffrn_detector 'CCD plate'
_diffrn_detector_area_resol_mean 10.3468
_diffrn_detector_type Atlas
_diffrn_measured_fraction_theta_full 0.998
_diffrn_measured_fraction_theta_max 0.998
_diffrn_measurement_details
;
List of Runs (angles in degrees, time in seconds):

  # Type    Start    End  Width  t~exp~   \w     \q     \k     \f   Frames
#--------------------------------------------------------------------------
  1  \w     30.00  92.10   0.45    1.00    --   41.29-130.00  51.00  138
  2  \w    100.00 160.75   0.45    3.00    --  108.23  81.00 -96.00  135
  3  \w     37.00  65.35   0.45    3.00    --  108.23 -77.00  90.00   63
;
_diffrn_measurement_device 'four-circle diffractometer'
_diffrn_measurement_device_type 'SuperNova, Dual, Cu at home/near, Atlas'
_diffrn_measurement_method '\w scans'
_diffrn_orient_matrix_type 'CrysAlisPro convention (1999,Acta A55,543-557)'
_diffrn_orient_matrix_UB_11 0.0682140000
_diffrn_orient_matrix_UB_12 0.0024205000
_diffrn_orient_matrix_UB_13 -0.0595448000
_diffrn_orient_matrix_UB_21 0.0484557000
_diffrn_orient_matrix_UB_22 -0.0548865000
_diffrn_orient_matrix_UB_23 0.0532287000
_diffrn_orient_matrix_UB_31 -0.0345820000
_diffrn_orient_matrix_UB_32 -0.0718677000
_diffrn_orient_matrix_UB_33 -0.0428041000
_diffrn_radiation_monochromator mirror
_diffrn_radiation_probe x-ray
_diffrn_radiation_type CuK\a
_diffrn_radiation_wavelength 1.54184
_diffrn_reflns_av_R_equivalents 0.0269
_diffrn_reflns_av_unetI/netI 0.0263
_diffrn_reflns_Laue_measured_fraction_full 0.998
_diffrn_reflns_Laue_measured_fraction_max 0.998
_diffrn_reflns_limit_h_max 15
_diffrn_reflns_limit_h_min -9
_diffrn_reflns_limit_k_max 3
_diffrn_reflns_limit_k_min -20
_diffrn_reflns_limit_l_max 19
_diffrn_reflns_limit_l_min -14
_diffrn_reflns_number 2188
_diffrn_reflns_point_group_measured_fraction_full 0.929
_diffrn_reflns_point_group_measured_fraction_max 0.926
_diffrn_reflns_theta_full 67.684
_diffrn_reflns_theta_max 68.203
_diffrn_reflns_theta_min 3.674
_diffrn_source 'micro-focus sealed X-ray tube'
_diffrn_source_type 'SuperNova (Cu) X-ray Source'
_exptl_absorpt_coefficient_mu 1.939
_exptl_absorpt_correction_T_max 1.00000
_exptl_absorpt_correction_T_min 0.39135
_exptl_absorpt_correction_type multi-scan
_exptl_absorpt_process_details
;
CrysAlisPro 1.171.39.46e (Rigaku Oxford Diffraction, 2018)
Empirical absorption correction using spherical harmonics,
 implemented in SCALE3 ABSPACK scaling algorithm.
;
_exptl_crystal_colour colourless
_exptl_crystal_colour_primary colourless
_exptl_crystal_density_diffrn 0.961
_exptl_crystal_density_method 'not measured'
_exptl_crystal_description polyhedra
_exptl_crystal_F_000 1416
_exptl_crystal_size_max 0.2
_exptl_crystal_size_mid 0.2
_exptl_crystal_size_min 0.2
_refine_diff_density_max 0.632
_refine_diff_density_min -0.423
_refine_diff_density_rms 0.109
_refine_ls_abs_structure_details
;
 Flack x determined using 305 quotients [(I+)-(I-)]/[(I+)+(I-)]
 (Parsons, Flack and Wagner, Acta Cryst. B69 (2013) 249-259).
;
_refine_ls_abs_structure_Flack 0.04(4)
_refine_ls_extinction_method none
_refine_ls_goodness_of_fit_ref 1.135
_refine_ls_hydrogen_treatment constr
_refine_ls_matrix_type full
_refine_ls_number_parameters 39
_refine_ls_number_reflns 810
_refine_ls_number_restraints 0
_refine_ls_restrained_S_all 1.135
_refine_ls_R_factor_all 0.0563
_refine_ls_R_factor_gt 0.0544
_refine_ls_shift/su_max 0.000
_refine_ls_shift/su_mean 0.000
_refine_ls_structure_factor_coef Fsqd
_refine_ls_weighting_details 'w=1/[\s^2^(Fo^2^)+(0.1240P)^2^+2.3616P] where P=(Fo^2^+2Fc^2^)/3'
_refine_ls_weighting_scheme calc
_refine_ls_wR_factor_gt 0.1653
_refine_ls_wR_factor_ref 0.1661
_reflns_Friedel_coverage 0.674
_reflns_Friedel_fraction_full 0.844
_reflns_Friedel_fraction_max 0.836
_reflns_number_gt 782
_reflns_number_total 810
_reflns_threshold_expression 'I > 2\s(I)'
_cod_data_source_file d0dt00791a2.cif
_cod_data_source_block ztif-9
_cod_depositor_comments 'Adding full bibliography for 7703825--7703826.cif.'
_cod_original_cell_volume 4926.6(6)
_cod_database_code 7703826
_shelx_shelxl_version_number 2017/1
_chemical_oxdiff_formula 'Zn C N H'
_shelx_space_group_comment
;
The symmetry employed for this shelxl refinement is uniquely defined
by the following loop, which should always be used as a source of
symmetry information in preference to the above space-group names.
They are only intended as comments.
;
_shelx_estimated_absorpt_t_max 0.698
_shelx_estimated_absorpt_t_min 0.698
_reflns_odcompleteness_completeness 99.79
_reflns_odcompleteness_iscentric 1
_reflns_odcompleteness_theta 68.13
_olex2_refinement_description
;
1. Fixed Uiso
 At 1.2 times of:
  All C(H,H) groups
2. Shared sites
{C4, N2}
3. Uiso/Uaniso restraints and constraints
Uanis(C4) = Uanis(N2)
4. Others
 Fixed Sof: N2(0.5) C4(0.5) H2A(0.5) H2B(0.5) C3(0.125)
5.a Secondary CH2 refined with riding coordinates:
 C2(H2A,H2B)
;
_olex2_date_sample_data_collection 2019-10-17
_olex2_submission_special_instructions 'No special instructions were received'
_oxdiff_exptl_absorpt_empirical_details
;
Empirical correction (ABSPACK) includes:
- Absorption correction using spherical harmonics
- Frame scaling
;
_oxdiff_exptl_absorpt_empirical_full_max 3.298
_oxdiff_exptl_absorpt_empirical_full_min 0.699

loop_
_space_group_symop_operation_xyz
'x, y, z'
'y, -x, -z'
'-x, -y, z'
'-y, x, -z'
'-x, z, -y'
'x, -y, -z'
'-x, -z, y'
'-z, -y, x'
'-x, y, -z'
'z, -y, -x'
'z, x, y'
'y, z, x'
'-y, -z, x'
'z, -x, -y'
'-y, z, -x'
'-z, -x, y'
'-z, x, -y'
'y, -z, -x'
'-y, -x, z'
'y, x, z'
'x, -z, -y'
'x, z, y'
'-z, y, -x'
'z, y, x'
'x+1/2, y+1/2, z+1/2'
'y+1/2, -x+1/2, -z+1/2'
'-x+1/2, -y+1/2, z+1/2'
'-y+1/2, x+1/2, -z+1/2'
'-x+1/2, z+1/2, -y+1/2'
'x+1/2, -y+1/2, -z+1/2'
'-x+1/2, -z+1/2, y+1/2'
'-z+1/2, -y+1/2, x+1/2'
'-x+1/2, y+1/2, -z+1/2'
'z+1/2, -y+1/2, -x+1/2'
'z+1/2, x+1/2, y+1/2'
'y+1/2, z+1/2, x+1/2'
'-y+1/2, -z+1/2, x+1/2'
'z+1/2, -x+1/2, -y+1/2'
'-y+1/2, z+1/2, -x+1/2'
'-z+1/2, -x+1/2, y+1/2'
'-z+1/2, x+1/2, -y+1/2'
'y+1/2, -z+1/2, -x+1/2'
'-y+1/2, -x+1/2, z+1/2'
'y+1/2, x+1/2, z+1/2'
'x+1/2, -z+1/2, -y+1/2'
'x+1/2, z+1/2, y+1/2'
'-z+1/2, y+1/2, -x+1/2'
'z+1/2, y+1/2, x+1/2'

loop_
_atom_site_label
_atom_site_type_symbol
_atom_site_fract_x
_atom_site_fract_y
_atom_site_fract_z
_atom_site_U_iso_or_equiv
_atom_site_adp_type
_atom_site_occupancy
_atom_site_site_symmetry_order
_atom_site_calc_flag
_atom_site_refinement_flags_posn
_atom_site_refinement_flags_adp
_atom_site_refinement_flags_occupancy
_atom_site_disorder_assembly
_atom_site_disorder_group
Zn1 Zn 1.250000 1.000000 0.500000 0.0318(6) Uani 1 4 d S T P . .
C1 C 1.1265(3) 0.8735(3) 0.4875(7) 0.040(3) Uani 1 2 d S T P . .
N1 N 1.1820(3) 0.9097(3) 0.5288(3) 0.0371(13) Uani 1 1 d . . . . .
N2 N 1.1788(4) 0.8760(4) 0.6027(5) 0.0515(17) Uani 0.5 1 d . . . . .
C4 C 1.1788(4) 0.8760(4) 0.6027(5) 0.0515(17) Uani 0.5 1 d . . . . .
C2 C 1.1086(6) 0.8914(6) 0.4025(7) 0.058(3) Uani 1 2 d S T P . .
H2A H 1.091437 0.843480 0.376864 0.070 Uiso 0.5 1 calc R . . . .
H2B H 1.156520 0.908563 0.376864 0.070 Uiso 0.5 1 calc R . . . .
C3 C 1.0402(14) 0.9598(14) 0.390(2) 0.034(7) Uani 0.25 2 d S T P . .

loop_
_atom_site_aniso_label
_atom_site_aniso_U_11
_atom_site_aniso_U_22
_atom_site_aniso_U_33
_atom_site_aniso_U_23
_atom_site_aniso_U_13
_atom_site_aniso_U_12
Zn1 0.0285(7) 0.0335(6) 0.0335(6) 0.000 0.000 0.000
C1 0.034(2) 0.034(2) 0.052(8) -0.005(3) 0.005(3) -0.006(3)
N1 0.033(2) 0.031(2) 0.048(3) -0.002(2) 0.003(2) -0.002(2)
N2 0.042(4) 0.044(4) 0.069(5) 0.004(3) -0.008(3) -0.009(3)
C4 0.042(4) 0.044(4) 0.069(5) 0.004(3) -0.008(3) -0.009(3)
C2 0.066(5) 0.066(5) 0.042(5) -0.003(4) 0.003(4) -0.018(6)
C3 0.028(9) 0.028(9) 0.046(18) 0.021(11) -0.021(11) -0.011(13)

loop_
_atom_type_symbol
_atom_type_description
_atom_type_scat_dispersion_real
_atom_type_scat_dispersion_imag
_atom_type_scat_source
C C 0.0181 0.0091 'International Tables Vol C Tables 4.2.6.8 and 6.1.1.4'
H H 0.0000 0.0000 'International Tables Vol C Tables 4.2.6.8 and 6.1.1.4'
N N 0.0311 0.0180 'International Tables Vol C Tables 4.2.6.8 and 6.1.1.4'
Zn Zn -1.5491 0.6778 'International Tables Vol C Tables 4.2.6.8 and 6.1.1.4'

loop_
_geom_angle_atom_site_label_1
_geom_angle_atom_site_label_2
_geom_angle_atom_site_label_3
_geom_angle
_geom_angle_site_symmetry_1
_geom_angle_site_symmetry_3
_geom_angle_publ_flag
N1 Zn1 N1 109.86(16) . 29_756 ?
N1 Zn1 N1 108.7(3) . 6_576 ?
N1 Zn1 N1 108.7(3) 29_756 31_764 ?
N1 Zn1 N1 109.86(16) 31_764 6_576 ?
N1 Zn1 N1 109.86(16) 29_756 6_576 ?
N1 Zn1 N1 109.86(16) . 31_764 ?
N1 C1 N1 112.4(10) 19_775 . ?
N1 C1 C2 123.8(5) 19_775 . ?
N1 C1 C2 123.8(5) . . ?
C1 N1 Zn1 130.0(6) . . ?
C1 N1 C4 105.1(6) . . ?
C4 N1 Zn1 124.6(4) . . ?
N2 C4 N1 108.7(4) 19_775 . ?
C1 C2 C3 113.9(15) . . ?
C2 C3 C3 172.7(13) . 3_775 ?

loop_
_geom_bond_atom_site_label_1
_geom_bond_atom_site_label_2
_geom_bond_distance
_geom_bond_site_symmetry_2
_geom_bond_publ_flag
Zn1 N1 1.985(5) . ?
Zn1 N1 1.985(5) 31_764 ?
Zn1 N1 1.985(5) 6_576 ?
Zn1 N1 1.985(5) 29_756 ?
C1 N1 1.327(9) 19_775 ?
C1 N1 1.327(9) . ?
C1 C2 1.510(16) . ?
N1 C4 1.383(10) . ?
C2 C3 1.66(3) . ?
C3 C3 1.93(7) 3_775 ?

loop_
_smtbx_masks_void_nr
_smtbx_masks_void_average_x
_smtbx_masks_void_average_y
_smtbx_masks_void_average_z
_smtbx_masks_void_volume
_smtbx_masks_void_count_electrons
_smtbx_masks_void_content
1 -0.537 -0.294 -0.187 2380.6 406.5 ?
